data_1501699
loop_
_publ_author_name
'Fukin, Georgy K.'
'Baranov, Evgenii V.'
'Jelsch, Christian'
'Guillot, Beno\^it'
'Poddel'sky, Andrey I.'
'Cherkasov, Vladimir K.'
'Abakumov, Gleb A.'

_publ_section_title
;
 Experimental and theoretical investigation of topological and energetic
 characteristics of Sb complexes reversibly binding molecular oxygen.
;
_journal_issue 29
_journal_name_full 'The journal of physical chemistry. A'
_journal_page_first 8271
_journal_page_last 8281
_journal_paper_doi 10.1021/jp201833w
_journal_volume 115
_journal_year 2011
_chemical_formula_sum 'C36 H42 N O4 Sb'
_chemical_formula_weight 674.46
_chemical_name_systematic
; 
 ? 
;
_space_group_IT_number 14
_symmetry_cell_setting monoclinic
_symmetry_space_group_name_Hall '-P 2yn'
_symmetry_space_group_name_H-M 'P 1 21/n 1'
_atom_sites_solution_hydrogens difmap
_atom_sites_solution_primary direct
_atom_sites_solution_secondary difmap
_audit_creation_method SHELXL-97
_cell_angle_alpha 90.00
_cell_angle_beta 97.8410(10)
_cell_angle_gamma 90.00
_cell_formula_units_Z 4
_cell_length_a 13.5746(6)
_cell_length_b 15.9506(7)
_cell_length_c 15.0855(7)
_cell_measurement_reflns_used 999
_cell_measurement_temperature 100(2)
_cell_measurement_theta_max 51
_cell_measurement_theta_min 2
_cell_volume 3235.8(3)
_computing_cell_refinement 'Bruker SMART'
_computing_data_collection 'Bruker SMART'
_computing_data_reduction 'Bruker SHELXTL'
_computing_molecular_graphics 'Bruker SHELXTL'
_computing_publication_material 'Bruker SHELXTL'
_computing_structure_refinement 'SHELXL-97 (Sheldrick, 2008)'
_computing_structure_solution 'SHELXS-97 (Sheldrick, 2008)'
_diffrn_ambient_temperature 100(2)
_diffrn_measured_fraction_theta_full 0.989
_diffrn_measured_fraction_theta_max 0.989
_diffrn_measurement_device_type 'CCD area detector'
_diffrn_measurement_method 'phi and omega scans'
_diffrn_radiation_monochromator graphite
_diffrn_radiation_source 'fine-focus sealed tube'
_diffrn_radiation_type MoK\a
_diffrn_radiation_wavelength 0.71073
_diffrn_reflns_av_R_equivalents 0.0172
_diffrn_reflns_av_sigmaI/netI 0.0165
_diffrn_reflns_limit_h_max 29
_diffrn_reflns_limit_h_min -29
_diffrn_reflns_limit_k_max 34
_diffrn_reflns_limit_k_min -34
_diffrn_reflns_limit_l_max 32
_diffrn_reflns_limit_l_min -32
_diffrn_reflns_number 157153
_diffrn_reflns_theta_full 51.00
_diffrn_reflns_theta_max 51.00
_diffrn_reflns_theta_min 1.87
_exptl_absorpt_coefficient_mu 0.891
_exptl_absorpt_correction_T_max 0.7456
_exptl_absorpt_correction_T_min 0.5214
_exptl_absorpt_correction_type multi-scan
_exptl_absorpt_process_details 'SADABS (Sheldrick, 1998a)'
_exptl_crystal_colour yellow
_exptl_crystal_density_diffrn 1.384
_exptl_crystal_density_method 'not measured'
_exptl_crystal_description prism
_exptl_crystal_F_000 1392
_exptl_crystal_size_max 0.84
_exptl_crystal_size_mid 0.38
_exptl_crystal_size_min 0.35
_refine_diff_density_max 2.981
_refine_diff_density_min -0.491
_refine_diff_density_rms 0.109
_refine_ls_extinction_method none
_refine_ls_goodness_of_fit_ref 1.012
_refine_ls_hydrogen_treatment refall
_refine_ls_matrix_type full
_refine_ls_number_parameters 547
_refine_ls_number_reflns 35018
_refine_ls_number_restraints 0
_refine_ls_restrained_S_all 1.012
_refine_ls_R_factor_all 0.0342
_refine_ls_R_factor_gt 0.0266
_refine_ls_shift/su_max 0.002
_refine_ls_shift/su_mean 0.000
_refine_ls_structure_factor_coef Fsqd
_refine_ls_weighting_details 'calc w=1/[\s^2^(Fo^2^)+(0.0416P)^2^+0.2876P] where P=(Fo^2^+2Fc^2^)/3'
_refine_ls_weighting_scheme calc
_refine_ls_wR_factor_gt 0.0659
_refine_ls_wR_factor_ref 0.0684
_reflns_number_gt 29804
_reflns_number_total 35018
_reflns_threshold_expression >2sigma(I)
_cod_data_source_file jp201833w_si_001.cif
_cod_data_source_block sbcat7m
_cod_depositor_comments
;
The following automatic conversions were performed:

'_symmetry_cell_setting' value 'Monoclinic' changed to 'monoclinic'
according to /home/saulius/struct/CIF-dictionaries/cif_core.dic
dictionary named 'cif_core.dic' version 2.4.1 from 2010-06-29.

Automatic conversion script
Id: cif_fix_values 1715 2011-07-08 13:25:40Z adriana 
;
_cod_original_sg_symbol_H-M P2(1)/n
_cod_database_code 1501699

loop_
_symmetry_equiv_pos_as_xyz
'x, y, z'
'-x+1/2, y+1/2, -z+1/2'
'-x, -y, -z'
'x-1/2, -y-1/2, z-1/2'

loop_
_atom_site_label
_atom_site_type_symbol
_atom_site_fract_x
_atom_site_fract_y
_atom_site_fract_z
_atom_site_U_iso_or_equiv
_atom_site_adp_type
_atom_site_occupancy
_atom_site_symmetry_multiplicity
_atom_site_calc_flag
Sb1 Sb 0.228323(2) 0.116888(1) 0.370216(2) 0.01238(0) Uani 1 1 d
N1 N 0.15227(4) 0.27710(3) 0.33999(3) 0.02342(7) Uani 1 1 d
O1 O 0.19511(2) 0.10720(2) 0.23494(2) 0.01533(4) Uani 1 1 d
O2 O 0.34493(2) 0.17690(2) 0.329258(19) 0.01480(4) Uani 1 1 d
O3 O 0.37256(3) 0.10328(2) -0.02200(2) 0.01816(5) Uani 1 1 d
O4 O 0.52309(2) 0.18147(2) 0.07288(2) 0.01775(5) Uani 1 1 d
C1 C 0.07377(3) 0.10178(3) 0.37776(3) 0.01826(6) Uani 1 1 d
C2 C 0.00953(4) 0.06459(4) 0.30850(5) 0.02807(10) Uani 1 1 d
H2 H 0.0357(8) 0.0462(7) 0.2552(8) 0.033(3) Uiso 1 1 d
C3 C -0.09134(4) 0.05631(5) 0.31652(6) 0.03831(16) Uani 1 1 d
H3 H -0.1360(10) 0.0316(9) 0.2725(9) 0.054(4) Uiso 1 1 d
C4 C -0.12777(4) 0.08449(4) 0.39310(6) 0.03690(15) Uani 1 1 d
H4 H -0.1964(10) 0.0801(9) 0.3943(9) 0.047(3) Uiso 1 1 d
C5 C -0.06360(5) 0.12040(4) 0.46236(6) 0.03360(13) Uani 1 1 d
H5 H -0.0888(10) 0.1411(8) 0.5119(9) 0.041(3) Uiso 1 1 d
C6 C 0.03708(4) 0.12957(4) 0.45451(4) 0.02539(9) Uani 1 1 d
H6 H 0.0793(8) 0.1551(7) 0.5006(7) 0.031(3) Uiso 1 1 d
C7 C 0.28901(3) -0.00512(3) 0.38672(3) 0.01562(5) Uani 1 1 d
C8 C 0.22858(4) -0.07533(3) 0.36903(4) 0.02227(8) Uani 1 1 d
H8 H 0.1592(8) -0.0680(7) 0.3519(7) 0.028(2) Uiso 1 1 d
C9 C 0.26949(5) -0.15554(3) 0.37522(5) 0.02845(11) Uani 1 1 d
H9 H 0.2232(8) -0.2019(9) 0.3644(8) 0.045(4) Uiso 1 1 d
C10 C 0.37110(5) -0.16550(3) 0.39858(4) 0.02686(10) Uani 1 1 d
H10 H 0.3971(8) -0.2151(7) 0.4016(7) 0.033(3) Uiso 1 1 d
C11 C 0.43217(4) -0.09595(4) 0.41720(4) 0.02664(9) Uani 1 1 d
H11 H 0.5036(9) -0.1043(7) 0.4348(9) 0.034(3) Uiso 1 1 d
C12 C 0.39122(4) -0.01562(3) 0.41124(4) 0.02227(8) Uani 1 1 d
H12 H 0.4316(8) 0.0309(7) 0.4233(7) 0.031(3) Uiso 1 1 d
C13 C 0.28147(3) 0.16843(2) 0.49891(3) 0.01487(5) Uani 1 1 d
C14 C 0.27832(4) 0.11654(3) 0.57307(3) 0.01856(7) Uani 1 1 d
H14 H 0.2462(7) 0.0649(6) 0.5675(6) 0.0181(19) Uiso 1 1 d
C15 C 0.31827(4) 0.14355(3) 0.65825(3) 0.02171(8) Uani 1 1 d
H15 H 0.3150(11) 0.1063(8) 0.7098(9) 0.043(3) Uiso 1 1 d
C16 C 0.36146(4) 0.22241(4) 0.67001(3) 0.02171(8) Uani 1 1 d
H16 H 0.3893(8) 0.2413(7) 0.7285(7) 0.027(2) Uiso 1 1 d
C17 C 0.36455(4) 0.27449(3) 0.59628(3) 0.02065(7) Uani 1 1 d
H17 H 0.3956(7) 0.3272(6) 0.6041(7) 0.023(2) Uiso 1 1 d
C18 C 0.32472(4) 0.24763(3) 0.51080(3) 0.01788(6) Uani 1 1 d
H18 H 0.3288(7) 0.2828(6) 0.4607(7) 0.025(2) Uiso 1 1 d
C19 C 0.27422(3) 0.12226(2) 0.19124(2) 0.01259(5) Uani 1 1 d
C20 C 0.27452(3) 0.10048(2) 0.10073(2) 0.01289(5) Uani 1 1 d
C21 C 0.36171(3) 0.12271(2) 0.06569(3) 0.01384(5) Uani 1 1 d
C22 C 0.44263(3) 0.16298(3) 0.11683(2) 0.01428(5) Uani 1 1 d
C23 C 0.44226(3) 0.18537(2) 0.20706(2) 0.01373(5) Uani 1 1 d
C24 C 0.35566(3) 0.16189(2) 0.24256(2) 0.01254(5) Uani 1 1 d
C25 C 0.18393(3) 0.05374(2) 0.05094(3) 0.01457(5) Uani 1 1 d
C26 C 0.17306(4) -0.03044(3) 0.09876(3) 0.02016(7) Uani 1 1 d
H26A H 0.1710(8) -0.0226(7) 0.1613(7) 0.029(2) Uiso 1 1 d
H26B H 0.1100(8) -0.0592(7) 0.0708(7) 0.029(2) Uiso 1 1 d
H26C H 0.2279(9) -0.0676(8) 0.0925(8) 0.036(3) Uiso 1 1 d
C27 C 0.08959(3) 0.10719(3) 0.05227(3) 0.01889(7) Uani 1 1 d
H27A H 0.0289(7) 0.0727(6) 0.0278(6) 0.022(2) Uiso 1 1 d
H27B H 0.0750(8) 0.1253(6) 0.1098(7) 0.019(2) Uiso 1 1 d
H27C H 0.0906(7) 0.1549(6) 0.0144(7) 0.022(2) Uiso 1 1 d
C28 C 0.18847(4) 0.03266(3) -0.04807(3) 0.02127(7) Uani 1 1 d
H28A H 0.1228(8) -0.0003(7) -0.0742(8) 0.033(3) Uiso 1 1 d
H28B H 0.2460(7) -0.0045(6) -0.0557(7) 0.024(2) Uiso 1 1 d
H28C H 0.1943(8) 0.0796(6) -0.0860(7) 0.024(2) Uiso 1 1 d
C29 C 0.52410(3) 0.23439(3) 0.26674(3) 0.01731(6) Uani 1 1 d
C30 C 0.56497(4) 0.18078(4) 0.34845(4) 0.02717(10) Uani 1 1 d
H30A H 0.6224(9) 0.2090(8) 0.3845(8) 0.043(3) Uiso 1 1 d
H30B H 0.5131(8) 0.1670(7) 0.3858(7) 0.031(3) Uiso 1 1 d
H30C H 0.5921(12) 0.1339(9) 0.3330(10) 0.055(4) Uiso 1 1 d
C31 C 0.47806(4) 0.31569(3) 0.29842(4) 0.02408(8) Uani 1 1 d
H31A H 0.4217(8) 0.3066(7) 0.3256(7) 0.031(3) Uiso 1 1 d
H31B H 0.5257(9) 0.3456(8) 0.3373(8) 0.039(3) Uiso 1 1 d
H31C H 0.4582(9) 0.3547(8) 0.2465(9) 0.039(3) Uiso 1 1 d
C32 C 0.61331(4) 0.26212(5) 0.22182(4) 0.03400(12) Uani 1 1 d
H32A H 0.6497(9) 0.2164(8) 0.2051(8) 0.039(3) Uiso 1 1 d
H32B H 0.5936(8) 0.2941(7) 0.1689(7) 0.032(3) Uiso 1 1 d
H32C H 0.6594(9) 0.2964(8) 0.2683(8) 0.038(3) Uiso 1 1 d
C33 C 0.35968(5) 0.17406(4) -0.08059(3) 0.02674(10) Uani 1 1 d
H33A H 0.4202(9) 0.2089(8) -0.0755(8) 0.041(3) Uiso 1 1 d
H33B H 0.3012(9) 0.2021(8) -0.0698(8) 0.039(3) Uiso 1 1 d
H33C H 0.3470(9) 0.1561(8) -0.1378(8) 0.040(3) Uiso 1 1 d
C34 C 0.58822(4) 0.11206(4) 0.06771(4) 0.02464(9) Uani 1 1 d
H34A H 0.6424(9) 0.1337(7) 0.0389(8) 0.030(3) Uiso 1 1 d
H34B H 0.6105(9) 0.0929(8) 0.1256(8) 0.033(3) Uiso 1 1 d
H34C H 0.5573(8) 0.0670(7) 0.0376(8) 0.033(3) Uiso 1 1 d
C1S C 0.11188(4) 0.34022(3) 0.32790(3) 0.02154(8) Uani 1 1 d
C2S C 0.06121(5) 0.42065(4) 0.31363(5) 0.02964(11) Uani 1 1 d
H2SA H 0.0104(9) 0.4177(8) 0.2642(9) 0.043(3) Uiso 1 1 d
H2SB H 0.0317(12) 0.4307(10) 0.3623(11) 0.065(4) Uiso 1 1 d
H2SC H 0.1020(14) 0.4589(12) 0.2990(13) 0.083(5) Uiso 1 1 d

loop_
_atom_site_aniso_label
_atom_site_aniso_U_11
_atom_site_aniso_U_22
_atom_site_aniso_U_33
_atom_site_aniso_U_23
_atom_site_aniso_U_13
_atom_site_aniso_U_12
Sb1 0.01232(1) 0.01322(1) 0.01195(1) -0.00044(1) 0.00287(1) -0.00143(1)
N1 0.02431(16) 0.02192(15) 0.02393(16) 0.00227(13) 0.00285(14) -0.00279(13)
O1 0.01231(8) 0.02066(11) 0.01305(9) -0.00093(8) 0.00184(8) -0.00367(8)
O2 0.01443(9) 0.01899(10) 0.01125(8) -0.00205(8) 0.00270(7) -0.00464(8)
O3 0.02110(12) 0.02188(12) 0.01183(9) -0.00346(9) 0.00339(9) -0.00117(10)
O4 0.01588(10) 0.02241(12) 0.01598(10) -0.00087(9) 0.00586(9) -0.00266(9)
C1 0.01460(12) 0.01810(13) 0.02302(15) 0.00147(13) 0.00595(12) -0.00120(11)
C2 0.01686(15) 0.0338(2) 0.0337(2) -0.0040(2) 0.00406(16) -0.00782(16)
C3 0.01730(17) 0.0424(3) 0.0553(4) -0.0026(3) 0.0052(2) -0.0103(2)
C4 0.01825(16) 0.0299(2) 0.0656(4) 0.0074(3) 0.0168(2) -0.00248(17)
C5 0.02529(19) 0.0318(3) 0.0486(3) 0.0046(2) 0.0225(2) 0.00259(17)
C6 0.02124(16) 0.02790(19) 0.0297(2) 0.00049(17) 0.01305(16) 0.00136(15)
C7 0.01742(12) 0.01448(11) 0.01512(11) -0.00091(10) 0.00283(10) -0.00027(10)
C8 0.02294(17) 0.01559(14) 0.0279(2) -0.00184(13) 0.00208(16) -0.00296(12)
C9 0.0362(3) 0.01444(14) 0.0348(2) -0.00210(16) 0.0051(2) -0.00208(16)
C10 0.0373(2) 0.01715(15) 0.0266(2) 0.00152(15) 0.00604(19) 0.00723(16)
C11 0.02527(19) 0.02382(18) 0.0303(2) 0.00138(18) 0.00189(18) 0.00802(16)
C12 0.01859(15) 0.01897(15) 0.0286(2) -0.00078(15) 0.00074(15) 0.00186(13)
C13 0.01707(12) 0.01507(11) 0.01290(10) -0.00081(9) 0.00362(10) -0.00079(10)
C14 0.02435(17) 0.01791(14) 0.01403(12) 0.00062(10) 0.00479(12) -0.00186(12)
C15 0.02675(18) 0.02519(18) 0.01348(12) 0.00092(13) 0.00378(13) 0.00026(15)
C16 0.02256(16) 0.02723(19) 0.01516(13) -0.00387(13) 0.00189(13) -0.00048(15)
C17 0.02240(16) 0.02089(15) 0.01867(14) -0.00473(13) 0.00286(13) -0.00387(13)
C18 0.02173(14) 0.01621(13) 0.01592(12) -0.00093(11) 0.00334(12) -0.00283(12)
C19 0.01173(10) 0.01403(11) 0.01181(10) -0.00034(9) 0.00085(9) -0.00122(8)
C20 0.01317(10) 0.01346(10) 0.01152(10) -0.00114(9) -0.00015(9) -0.00063(9)
C21 0.01475(11) 0.01568(12) 0.01102(10) -0.00120(9) 0.00155(9) -0.00046(9)
C22 0.01345(10) 0.01739(12) 0.01225(10) -0.00099(10) 0.00271(9) -0.00170(10)
C23 0.01226(10) 0.01709(12) 0.01178(10) -0.00097(9) 0.00144(9) -0.00255(9)
C24 0.01203(10) 0.01459(11) 0.01091(9) -0.00065(9) 0.00128(8) -0.00187(9)
C25 0.01415(11) 0.01413(11) 0.01432(11) -0.00141(10) -0.00206(10) -0.00015(9)
C26 0.02086(15) 0.01451(12) 0.02296(16) 0.00101(12) -0.00478(13) -0.00311(11)
C27 0.01549(13) 0.01953(14) 0.01994(15) -0.00256(12) -0.00374(12) 0.00263(11)
C28 0.02075(15) 0.02533(17) 0.01653(13) -0.00647(13) -0.00177(12) -0.00192(14)
C29 0.01381(11) 0.02379(15) 0.01420(11) -0.00213(11) 0.00137(10) -0.00562(11)
C30 0.02056(17) 0.0333(2) 0.02466(19) 0.00279(18) -0.00777(15) -0.00260(17)
C31 0.02434(18) 0.02053(16) 0.02646(19) -0.00591(15) 0.00015(16) -0.00648(14)
C32 0.02385(17) 0.0560(3) 0.02381(18) -0.0126(2) 0.00920(15) -0.0223(2)
C33 0.0334(2) 0.0324(2) 0.01403(13) 0.00353(15) 0.00167(15) -0.0046(2)
C34 0.01800(15) 0.0315(2) 0.02569(19) -0.00259(16) 0.00750(15) 0.00251(14)
C1S 0.02253(16) 0.02122(16) 0.02012(15) 0.00106(13) 0.00017(14) -0.00367(14)
C2S 0.0320(2) 0.02295(19) 0.0311(2) 0.00042(18) -0.0062(2) 0.00128(18)

loop_
_atom_type_symbol
_atom_type_description
_atom_type_scat_dispersion_real
_atom_type_scat_dispersion_imag
_atom_type_scat_source
C C 0.0033 0.0016 'International Tables Vol C Tables 4.2.6.8 and 6.1.1.4'
H H 0.0000 0.0000 'International Tables Vol C Tables 4.2.6.8 and 6.1.1.4'
O O 0.0106 0.0060 'International Tables Vol C Tables 4.2.6.8 and 6.1.1.4'
Sb Sb -0.5866 1.5461 'International Tables Vol C Tables 4.2.6.8 and 6.1.1.4'
N N 0.0061 0.0033 'International Tables Vol C Tables 4.2.6.8 and 6.1.1.4'

loop_
_geom_angle_atom_site_label_1
_geom_angle_atom_site_label_2
_geom_angle_atom_site_label_3
_geom_angle
O2 Sb1 O1 78.734(12)
O2 Sb1 C7 99.407(15)
O1 Sb1 C7 94.453(15)
O2 Sb1 C1 152.821(16)
O1 Sb1 C1 87.703(16)
C7 Sb1 C1 105.087(17)
O2 Sb1 C13 85.073(14)
O1 Sb1 C13 160.011(14)
C7 Sb1 C13 99.728(15)
C1 Sb1 C13 101.974(17)
C19 O1 Sb1 113.10(2)
C24 O2 Sb1 113.79(2)
C21 O3 C33 113.17(4)
C22 O4 C34 113.35(4)
C6 C1 C2 119.91(5)
C6 C1 Sb1 118.33(4)
C2 C1 Sb1 121.76(4)
C3 C2 C1 119.61(6)
C4 C3 C2 120.31(7)
C5 C4 C3 120.00(5)
C4 C5 C6 120.02(7)
C1 C6 C5 120.15(6)
C8 C7 C12 119.50(4)
C8 C7 Sb1 120.52(3)
C12 C7 Sb1 119.90(3)
C7 C8 C9 120.46(5)
C10 C9 C8 119.76(5)
C9 C10 C11 120.35(5)
C10 C11 C12 119.91(5)
C11 C12 C7 120.01(5)
C18 C13 C14 119.48(4)
C18 C13 Sb1 123.26(3)
C14 C13 Sb1 117.09(3)
C15 C14 C13 120.32(4)
C16 C15 C14 120.15(4)
C15 C16 C17 119.75(4)
C16 C17 C18 120.29(4)
C13 C18 C17 120.01(4)
O1 C19 C20 122.31(3)
O1 C19 C24 115.22(3)
C20 C19 C24 122.47(3)
C21 C20 C19 114.57(3)
C21 C20 C25 126.50(3)
C19 C20 C25 118.90(3)
O3 C21 C20 120.46(3)
O3 C21 C22 116.64(4)
C20 C21 C22 122.88(3)
O4 C22 C23 121.06(3)
O4 C22 C21 116.24(3)
C23 C22 C21 122.68(3)
C24 C23 C22 114.44(3)
C24 C23 C29 119.00(3)
C22 C23 C29 126.52(3)
O2 C24 C23 121.67(3)
O2 C24 C19 115.41(3)
C23 C24 C19 122.92(3)
C28 C25 C27 106.05(3)
C28 C25 C26 106.43(4)
C27 C25 C26 110.08(4)
C28 C25 C20 116.28(4)
C27 C25 C20 109.57(3)
C26 C25 C20 108.31(3)
C32 C29 C30 107.12(4)
C32 C29 C31 105.81(5)
C30 C29 C31 109.60(4)
C32 C29 C23 115.96(4)
C30 C29 C23 109.73(4)
C31 C29 C23 108.46(4)
N1 C1S C2S 179.31(6)

loop_
_geom_bond_atom_site_label_1
_geom_bond_atom_site_label_2
_geom_bond_distance
Sb1 O2 2.0175(3)
Sb1 O1 2.0348(3)
Sb1 C7 2.1147(4)
Sb1 C1 2.1302(4)
Sb1 C13 2.1409(4)
N1 C1S 1.1491(7)
O1 C19 1.3561(5)
O2 C24 1.3569(5)
O3 C21 1.3860(5)
O3 C33 1.4298(7)
O4 C22 1.3847(5)
O4 C34 1.4255(7)
C1 C6 1.3937(8)
C1 C2 1.3984(8)
C2 C3 1.3971(8)
C3 C4 1.3918(13)
C4 C5 1.3894(12)
C5 C6 1.3955(8)
C7 C8 1.3922(6)
C7 C12 1.3964(6)
C8 C9 1.3929(8)
C9 C10 1.3854(10)
C10 C11 1.3904(9)
C11 C12 1.3946(8)
C13 C18 1.3943(6)
C13 C14 1.3970(6)
C14 C15 1.3931(7)
C15 C16 1.3889(8)
C16 C17 1.3934(7)
C17 C18 1.3958(6)
C19 C20 1.4095(5)
C19 C24 1.4098(5)
C20 C21 1.4059(6)
C20 C25 1.5428(5)
C21 C22 1.4082(5)
C22 C23 1.4078(5)
C23 C24 1.4074(5)
C23 C29 1.5438(5)
C25 C28 1.5404(6)
C25 C27 1.5409(6)
C25 C26 1.5407(6)
C29 C32 1.5315(7)
C29 C30 1.5400(7)
C29 C31 1.5434(7)
C1S C2S 1.4576(8)
